data_7202443
loop_
_publ_author_name
'Ghosh, Sujit K.'
'Kitagawa, Susumu'

_publ_section_title
;
 Solvent as structure directing agent for the synthesis of novel
 coordination frameworks using a tripodal flexible ligand
;
_journal_issue 12
_journal_name_full CrystEngComm
_journal_page_first 1739
_journal_paper_doi 10.1039/b812645c
_journal_volume 10
_journal_year 2008
_chemical_formula_sum 'C39 H57 Cd3 N9 O21'
_chemical_formula_weight 1325.14
_chemical_name_systematic
;
?
;
_space_group_IT_number 33
_symmetry_cell_setting orthorhombic
_symmetry_space_group_name_Hall 'P 2c -2n'
_symmetry_space_group_name_H-M 'P n a 21'
_atom_sites_solution_hydrogens geom
_atom_sites_solution_primary direct
_atom_sites_solution_secondary difmap
_audit_creation_method SHELXL-97
_cell_angle_alpha 90.00
_cell_angle_beta 90.00
_cell_angle_gamma 90.00
_cell_formula_units_Z 4
_cell_length_a 17.640(2)
_cell_length_b 13.380(3)
_cell_length_c 21.460(4)
_cell_measurement_temperature 293(2)
_cell_volume 5065.1(16)
_computing_cell_refinement crystalclear
_computing_data_collection crystalclear
_computing_data_reduction crystalclear
_computing_structure_refinement 'SHELXL-97 (Sheldrick, 1997)'
_computing_structure_solution SIR-97
_diffrn_ambient_temperature 293(2)
_diffrn_measured_fraction_theta_full 0.952
_diffrn_measured_fraction_theta_max 0.952
_diffrn_measurement_device_type 'Rigaku/MSC Mercury CCD'
_diffrn_measurement_method \w
_diffrn_radiation_monochromator graphite
_diffrn_radiation_source 'fine-focus sealed tube'
_diffrn_radiation_type MoK\a
_diffrn_radiation_wavelength 0.71073
_diffrn_reflns_av_R_equivalents 0.0739
_diffrn_reflns_av_sigmaI/netI 0.0567
_diffrn_reflns_limit_h_max 22
_diffrn_reflns_limit_h_min -22
_diffrn_reflns_limit_k_max 16
_diffrn_reflns_limit_k_min -17
_diffrn_reflns_limit_l_max 27
_diffrn_reflns_limit_l_min -16
_diffrn_reflns_number 30623
_diffrn_reflns_theta_full 27.00
_diffrn_reflns_theta_max 27.00
_diffrn_reflns_theta_min 3.23
_exptl_absorpt_coefficient_mu 1.333
_exptl_absorpt_correction_T_max 0.8782
_exptl_absorpt_correction_T_min 0.8150
_exptl_absorpt_correction_type empirical
_exptl_absorpt_process_details SADABS
_exptl_crystal_colour colorless
_exptl_crystal_density_diffrn 1.738
_exptl_crystal_density_method 'not measured'
_exptl_crystal_description rectangular-parallelopipeds
_exptl_crystal_F_000 2664
_exptl_crystal_size_max 0.16
_exptl_crystal_size_mid 0.13
_exptl_crystal_size_min 0.10
_refine_diff_density_max 2.261
_refine_diff_density_min -0.835
_refine_diff_density_rms 0.183
_refine_ls_abs_structure_details 'Flack H D (1983), Acta Cryst. A39, 876-881'
_refine_ls_abs_structure_Flack 0.06(5)
_refine_ls_extinction_method none
_refine_ls_goodness_of_fit_ref 1.062
_refine_ls_hydrogen_treatment constr
_refine_ls_matrix_type full
_refine_ls_number_parameters 586
_refine_ls_number_reflns 7316
_refine_ls_number_restraints 1
_refine_ls_restrained_S_all 1.062
_refine_ls_R_factor_all 0.0666
_refine_ls_R_factor_gt 0.0606
_refine_ls_shift/su_max 0.001
_refine_ls_shift/su_mean 0.000
_refine_ls_structure_factor_coef Fsqd
_refine_ls_weighting_details 'calc w=1/[\s^2^(Fo^2^)+(0.1115P)^2^+21.3849P] where P=(Fo^2^+2Fc^2^)/3'
_refine_ls_weighting_scheme calc
_refine_ls_wR_factor_gt 0.1703
_refine_ls_wR_factor_ref 0.1758
_reflns_number_gt 6736
_reflns_number_total 7316
_reflns_threshold_expression >2sigma(I)
_cod_data_source_file B812645C.txt
_cod_data_source_block {[Cd3.(tci)2.2DEF].DEF}n_(2)
_cod_original_sg_symbol_H-M Pna21
_cod_database_code 7202443

loop_
_symmetry_equiv_pos_as_xyz
'x, y, z'
'-x, -y, z+1/2'
'-x+1/2, y+1/2, z+1/2'
'x+1/2, -y+1/2, z'

loop_
_atom_site_label
_atom_site_type_symbol
_atom_site_fract_x
_atom_site_fract_y
_atom_site_fract_z
_atom_site_U_iso_or_equiv
_atom_site_adp_type
_atom_site_occupancy
_atom_site_symmetry_multiplicity
_atom_site_calc_flag
_atom_site_refinement_flags
_atom_site_disorder_assembly
_atom_site_disorder_group
Cd1 Cd 0.12778(4) 0.29706(6) 0.85687(4) 0.01992(18) Uani 1 1 d . . .
Cd2 Cd 0.44341(4) 1.17052(6) 0.76575(4) 0.02176(19) Uani 1 1 d . . .
Cd3 Cd 0.30072(4) 0.35288(6) 0.78012(4) 0.02143(19) Uani 1 1 d . . .
O1 O 0.0258(7) -0.1746(7) 0.8164(4) 0.044(3) Uani 1 1 d . . .
O2 O 0.0161(5) -0.3530(7) 0.9940(4) 0.034(2) Uani 1 1 d . . .
O3 O 0.0886(6) -0.0289(7) 0.9998(5) 0.042(2) Uani 1 1 d . . .
O4 O 0.0549(4) 0.1734(6) 0.8149(4) 0.0252(18) Uani 1 1 d . . .
O5 O -0.0669(4) 0.1695(6) 0.7944(5) 0.030(2) Uani 1 1 d . . .
O6 O -0.0426(4) -0.5020(5) 0.7849(5) 0.0302(18) Uani 1 1 d . . .
O7 O 0.0181(4) -0.6057(6) 0.8462(4) 0.0257(17) Uani 1 1 d . . .
O8 O 0.1105(5) -0.3441(7) 1.1747(4) 0.038(2) Uani 1 1 d . . .
O9 O 0.1646(5) -0.1961(7) 1.1839(4) 0.0312(19) Uani 1 1 d . . .
O10 O 0.3910(5) 0.6702(6) 1.0214(5) 0.037(2) Uani 1 1 d . . .
O11 O 0.3181(6) 0.9938(7) 1.0358(4) 0.038(2) Uani 1 1 d . . .
O12 O 0.2417(7) 0.8068(7) 0.8713(4) 0.047(3) Uani 1 1 d . . .
O13 O 0.2978(4) 0.4473(6) 0.8647(4) 0.0309(19) Uani 1 1 d . . .
O14 O 0.1802(4) 0.4315(6) 0.9006(4) 0.0304(19) Uani 1 1 d . . .
O15 O 0.4401(4) 0.8348(6) 1.2129(4) 0.0270(18) Uani 1 1 d . . .
O16 O 0.3282(4) 0.8292(6) 1.2602(4) 0.0212(15) Uani 1 1 d . . .
O17 O 0.3198(4) 1.1950(6) 0.8155(4) 0.0266(18) Uani 1 1 d . . .
O18 O 0.2170(4) 1.1797(6) 0.8749(4) 0.0285(19) Uani 1 1 d . . .
O1S O 0.0734(5) 0.2566(7) 0.9480(4) 0.038(2) Uani 1 1 d . . .
O2S O 0.2960(6) 0.5054(7) 0.7341(5) 0.049(3) Uani 1 1 d . . .
N1 N 0.0558(5) -0.0952(8) 0.9076(5) 0.027(2) Uani 1 1 d . . .
N2 N 0.0167(6) -0.2650(7) 0.9046(5) 0.030(2) Uani 1 1 d . . .
N3 N 0.0628(5) -0.1962(8) 0.9970(5) 0.026(2) Uani 1 1 d . . .
N4 N 0.3136(5) 0.7358(7) 0.9469(5) 0.025(2) Uani 1 1 d . . .
N5 N 0.2831(5) 0.9070(7) 0.9511(4) 0.0217(19) Uani 1 1 d . . .
N6 N 0.3469(5) 0.8291(7) 1.0349(4) 0.0202(18) Uani 1 1 d . . .
N1S N 0.0030(8) 0.3173(10) 1.0285(6) 0.051(3) Uani 1 1 d . . .
N2S N 0.3146(8) 0.6258(9) 0.6624(6) 0.044(3) Uani 1 1 d . . .
C1 C 0.0339(7) -0.1789(9) 0.8714(7) 0.032(3) Uani 1 1 d . . .
C2 C 0.0328(6) -0.2755(10) 0.9672(6) 0.029(3) Uani 1 1 d . . .
C3 C 0.0698(7) -0.1008(10) 0.9702(6) 0.031(3) Uani 1 1 d . . .
C4 C 0.0612(6) 0.0010(9) 0.8750(6) 0.026(2) Uani 1 1 d . . .
H4A H 0.0921 -0.0066 0.8379 0.032 Uiso 1 1 calc R . .
H4B H 0.0854 0.0498 0.9018 0.032 Uiso 1 1 calc R . .
C5 C -0.0169(6) 0.0377(8) 0.8569(7) 0.030(2) Uani 1 1 d . . .
H5A H -0.0428 -0.0124 0.8322 0.036 Uiso 1 1 calc R . .
H5B H -0.0469 0.0507 0.8940 0.036 Uiso 1 1 calc R . .
C6 C -0.0073(7) 0.1328(8) 0.8197(6) 0.025(2) Uani 1 1 d . . .
C7 C -0.0144(7) -0.3494(9) 0.8706(7) 0.034(3) Uani 1 1 d . . .
H7A H -0.0350 -0.3261 0.8313 0.041 Uiso 1 1 calc R . .
H7B H -0.0556 -0.3784 0.8945 0.041 Uiso 1 1 calc R . .
C8 C 0.0437(6) -0.4274(9) 0.8582(7) 0.033(3) Uani 1 1 d . . .
H8A H 0.0669 -0.4485 0.8970 0.039 Uiso 1 1 calc R . .
H8B H 0.0830 -0.4009 0.8313 0.039 Uiso 1 1 calc R . .
C9 C 0.0041(6) -0.5179(8) 0.8262(6) 0.025(2) Uani 1 1 d . . .
C10 C 0.0732(7) -0.2058(11) 1.0645(6) 0.033(3) Uani 1 1 d . . .
H10A H 0.0296 -0.2400 1.0820 0.039 Uiso 1 1 calc R . .
H10B H 0.0753 -0.1396 1.0828 0.039 Uiso 1 1 calc R . .
C11 C 0.1457(7) -0.2637(10) 1.0824(6) 0.032(3) Uani 1 1 d . . .
H11A H 0.1461 -0.3295 1.0634 0.038 Uiso 1 1 calc R . .
H11B H 0.1907 -0.2276 1.0693 0.038 Uiso 1 1 calc R . .
C12 C 0.1418(6) -0.2712(9) 1.1528(6) 0.026(2) Uani 1 1 d . . .
C13 C 0.3522(6) 0.7396(9) 1.0027(6) 0.027(2) Uani 1 1 d . . .
C14 C 0.3159(6) 0.9174(9) 1.0081(6) 0.028(2) Uani 1 1 d . . .
C15 C 0.2773(6) 0.8139(9) 0.9202(6) 0.026(2) Uani 1 1 d . . .
C16 C 0.3156(8) 0.6379(9) 0.9116(6) 0.031(3) Uani 1 1 d . . .
H16A H 0.3630 0.6037 0.9200 0.038 Uiso 1 1 calc R . .
H16B H 0.3127 0.6508 0.8672 0.038 Uiso 1 1 calc R . .
C17 C 0.2493(7) 0.5719(9) 0.9314(6) 0.029(2) Uani 1 1 d . . .
H17A H 0.2548 0.5563 0.9753 0.034 Uiso 1 1 calc R . .
H17B H 0.2027 0.6096 0.9264 0.034 Uiso 1 1 calc R . .
C18 C 0.2422(7) 0.4753(8) 0.8955(5) 0.026(2) Uani 1 1 d . . .
C19 C 0.2530(6) 0.9959(8) 0.9225(5) 0.023(2) Uani 1 1 d . . .
H19A H 0.2330 1.0394 0.9547 0.028 Uiso 1 1 calc R . .
H19B H 0.2114 0.9775 0.8953 0.028 Uiso 1 1 calc R . .
C20 C 0.3118(6) 1.0525(9) 0.8851(5) 0.025(2) Uani 1 1 d . . .
H20A H 0.3297 1.0104 0.8514 0.030 Uiso 1 1 calc R . .
H20B H 0.3547 1.0678 0.9117 0.030 Uiso 1 1 calc R . .
C21 C 0.2800(6) 1.1501(8) 0.8579(5) 0.020(2) Uani 1 1 d . . .
C22 C 0.3853(7) 0.8391(11) 1.0945(6) 0.031(3) Uani 1 1 d . . .
H22A H 0.4114 0.9030 1.0957 0.037 Uiso 1 1 calc R . .
H22B H 0.4232 0.7869 1.0981 0.037 Uiso 1 1 calc R . .
C23 C 0.3318(7) 0.8326(13) 1.1494(7) 0.042(4) Uani 1 1 d . . .
H23A H 0.2980 0.8897 1.1485 0.050 Uiso 1 1 calc R . .
H23B H 0.3012 0.7728 1.1452 0.050 Uiso 1 1 calc R . .
C24 C 0.3717(6) 0.8299(9) 1.2112(6) 0.026(3) Uani 1 1 d . . .
C1S C 0.0587(8) 0.3233(13) 0.9850(8) 0.045(4) Uani 1 1 d . . .
C2S C -0.0427(9) 0.2236(15) 1.0306(8) 0.059(5) Uani 1 1 d . . .
H2S1 H -0.0102 0.1665 1.0230 0.071 Uiso 1 1 calc R . .
H2S2 H -0.0652 0.2160 1.0716 0.071 Uiso 1 1 calc R . .
C3S C -0.1029(11) 0.2277(17) 0.9830(10) 0.069(5) Uani 1 1 d . . .
H3S1 H -0.1326 0.1676 0.9849 0.103 Uiso 1 1 calc R . .
H3S2 H -0.0804 0.2336 0.9425 0.103 Uiso 1 1 calc R . .
H3S3 H -0.1349 0.2844 0.9907 0.103 Uiso 1 1 calc R . .
C4S C -0.0104(17) 0.4016(18) 1.0684(9) 0.104(10) Uani 1 1 d . . .
H4S1 H -0.0647 0.4125 1.0698 0.124 Uiso 1 1 calc R . .
H4S2 H 0.0118 0.4596 1.0484 0.124 Uiso 1 1 calc R . .
C5S C 0.017(2) 0.400(2) 1.1327(14) 0.133(12) Uani 1 1 d . . .
H5S1 H 0.0018 0.4599 1.1536 0.199 Uiso 1 1 calc R . .
H5S2 H 0.0713 0.3947 1.1329 0.199 Uiso 1 1 calc R . .
H5S3 H -0.0042 0.3430 1.1539 0.199 Uiso 1 1 calc R . .
C6S C 0.3153(8) 0.5320(9) 0.6809(7) 0.040(3) Uani 1 1 d . . .
C7S C 0.3409(10) 0.6553(11) 0.6008(8) 0.050(4) Uani 1 1 d . . .
H7S1 H 0.3581 0.5961 0.5789 0.060 Uiso 1 1 calc R . .
H7S2 H 0.3841 0.6994 0.6056 0.060 Uiso 1 1 calc R . .
C8S C 0.2824(11) 0.7072(13) 0.5612(10) 0.064(5) Uani 1 1 d . . .
H8S1 H 0.3037 0.7223 0.5212 0.095 Uiso 1 1 calc R . .
H8S2 H 0.2669 0.7681 0.5812 0.095 Uiso 1 1 calc R . .
H8S3 H 0.2392 0.6643 0.5560 0.095 Uiso 1 1 calc R . .
C9S C 0.2975(12) 0.7037(11) 0.7085(9) 0.065(6) Uani 1 1 d . . .
H9S1 H 0.2668 0.7554 0.6893 0.078 Uiso 1 1 calc R . .
H9S2 H 0.2687 0.6750 0.7426 0.078 Uiso 1 1 calc R . .
C10S C 0.3662(17) 0.747(2) 0.732(2) 0.18(2) Uani 1 1 d . . .
H10C H 0.3541 0.7980 0.7620 0.268 Uiso 1 1 calc R . .
H10D H 0.3945 0.7757 0.6984 0.268 Uiso 1 1 calc R . .
H10E H 0.3961 0.6960 0.7520 0.268 Uiso 1 1 calc R . .

loop_
_atom_site_aniso_label
_atom_site_aniso_U_11
_atom_site_aniso_U_22
_atom_site_aniso_U_33
_atom_site_aniso_U_23
_atom_site_aniso_U_13
_atom_site_aniso_U_12
Cd1 0.0180(3) 0.0183(4) 0.0235(4) 0.0004(3) -0.0007(3) -0.0003(3)
Cd2 0.0218(3) 0.0205(4) 0.0230(4) -0.0003(3) -0.0004(3) 0.0014(3)
Cd3 0.0210(3) 0.0198(4) 0.0235(4) 0.0000(3) 0.0009(3) -0.0001(3)
O1 0.078(8) 0.039(6) 0.016(4) -0.003(4) -0.010(5) 0.010(5)
O2 0.039(5) 0.031(5) 0.033(5) 0.003(4) 0.009(4) 0.001(4)
O3 0.058(6) 0.029(5) 0.039(5) -0.012(4) -0.005(5) -0.009(5)
O4 0.019(4) 0.020(4) 0.037(5) 0.000(3) -0.009(3) -0.006(3)
O5 0.022(4) 0.023(4) 0.046(6) 0.013(4) -0.004(4) -0.002(3)
O6 0.036(4) 0.011(3) 0.043(5) 0.003(4) -0.005(4) 0.003(3)
O7 0.021(3) 0.022(4) 0.034(5) 0.004(3) -0.004(3) 0.002(3)
O8 0.047(5) 0.043(6) 0.025(5) 0.000(4) 0.009(4) -0.009(4)
O9 0.033(4) 0.039(5) 0.022(4) 0.002(4) 0.004(4) -0.010(4)
O10 0.034(4) 0.024(4) 0.053(6) 0.007(4) -0.011(4) 0.000(4)
O11 0.053(5) 0.025(5) 0.036(5) -0.011(4) 0.000(4) -0.001(4)
O12 0.074(7) 0.035(5) 0.031(5) 0.001(4) -0.023(5) -0.003(5)
O13 0.034(4) 0.030(4) 0.029(5) -0.016(4) 0.001(4) -0.008(3)
O14 0.022(4) 0.027(5) 0.042(5) -0.014(4) -0.006(4) -0.002(3)
O15 0.026(4) 0.032(5) 0.023(4) 0.002(3) -0.005(3) -0.002(3)
O16 0.020(3) 0.028(4) 0.015(3) 0.000(3) 0.003(3) -0.001(3)
O17 0.023(4) 0.021(4) 0.036(5) 0.000(3) 0.003(4) 0.000(3)
O18 0.019(4) 0.022(4) 0.044(5) 0.010(4) 0.003(4) 0.007(3)
O1S 0.048(5) 0.035(5) 0.032(5) 0.008(4) 0.017(4) 0.003(4)
O2S 0.078(8) 0.026(5) 0.042(6) 0.010(4) 0.003(5) -0.001(5)
N1 0.026(4) 0.026(5) 0.030(5) -0.004(4) -0.004(4) -0.001(4)
N2 0.039(5) 0.012(5) 0.038(6) 0.004(4) -0.010(5) 0.002(4)
N3 0.028(5) 0.033(6) 0.018(5) 0.002(4) -0.004(4) 0.004(4)
N4 0.023(4) 0.024(5) 0.029(5) 0.000(4) 0.000(4) -0.005(4)
N5 0.019(4) 0.027(5) 0.018(4) -0.001(4) -0.006(3) -0.011(4)
N6 0.020(4) 0.023(5) 0.017(4) 0.000(4) -0.002(4) 0.000(4)
N1S 0.059(8) 0.056(8) 0.037(7) 0.007(6) 0.010(6) 0.018(7)
N2S 0.067(8) 0.021(6) 0.045(7) 0.013(5) -0.004(6) -0.001(6)
C1 0.035(6) 0.024(6) 0.037(7) -0.008(5) 0.000(6) 0.003(5)
C2 0.023(5) 0.029(6) 0.036(7) 0.003(5) 0.006(5) 0.006(5)
C3 0.028(6) 0.036(7) 0.027(6) 0.004(5) 0.001(5) -0.004(5)
C4 0.026(5) 0.021(6) 0.032(6) 0.006(5) 0.002(4) -0.003(4)
C5 0.028(5) 0.023(6) 0.040(7) 0.007(6) -0.006(6) -0.003(5)
C6 0.028(6) 0.014(5) 0.033(6) -0.004(5) 0.005(5) -0.005(4)
C7 0.038(7) 0.020(6) 0.043(8) -0.006(5) -0.009(6) 0.004(5)
C8 0.018(5) 0.028(6) 0.053(8) -0.001(6) 0.009(6) 0.007(4)
C9 0.015(4) 0.018(5) 0.040(6) -0.005(5) -0.003(5) 0.001(4)
C10 0.032(6) 0.043(8) 0.024(6) -0.003(5) -0.002(5) 0.005(5)
C11 0.028(6) 0.036(7) 0.032(7) -0.007(5) 0.000(5) 0.000(5)
C12 0.018(5) 0.029(6) 0.033(6) 0.004(5) 0.000(5) 0.000(5)
C13 0.019(5) 0.030(6) 0.031(6) 0.009(5) -0.002(5) -0.004(5)
C14 0.026(5) 0.026(6) 0.032(6) -0.003(5) 0.006(5) 0.004(5)
C15 0.028(5) 0.029(6) 0.022(6) 0.002(5) 0.003(5) -0.008(5)
C16 0.039(6) 0.021(6) 0.033(7) -0.013(5) 0.011(6) 0.001(5)
C17 0.025(5) 0.027(6) 0.034(6) -0.006(5) 0.004(5) -0.007(5)
C18 0.035(6) 0.014(5) 0.029(6) -0.015(4) -0.004(5) 0.005(5)
C19 0.020(4) 0.021(5) 0.028(6) 0.008(4) -0.008(4) -0.004(4)
C20 0.021(5) 0.028(6) 0.026(6) 0.006(5) 0.007(4) 0.005(5)
C21 0.021(5) 0.024(5) 0.017(5) 0.000(5) -0.005(4) 0.001(4)
C22 0.027(6) 0.046(8) 0.019(6) 0.001(5) -0.001(5) -0.004(5)
C23 0.021(6) 0.072(11) 0.033(7) -0.006(7) 0.002(5) 0.013(6)
C24 0.021(5) 0.030(6) 0.026(6) 0.007(5) -0.005(5) -0.005(4)
C1S 0.039(8) 0.063(10) 0.033(8) -0.006(7) 0.000(6) 0.015(7)
C2S 0.055(9) 0.079(13) 0.043(9) 0.017(9) 0.032(8) -0.001(9)
C3S 0.059(10) 0.081(14) 0.066(12) 0.014(11) 0.009(10) 0.006(10)
C4S 0.17(2) 0.093(16) 0.044(10) -0.005(11) 0.023(13) 0.104(18)
C5S 0.19(4) 0.10(2) 0.11(2) -0.012(18) -0.04(2) 0.00(2)
C6S 0.049(7) 0.017(6) 0.053(9) 0.003(6) -0.003(7) -0.001(6)
C7S 0.069(11) 0.035(8) 0.047(9) 0.014(7) -0.002(8) -0.020(8)
C8S 0.063(11) 0.050(10) 0.078(14) 0.016(10) -0.009(10) -0.012(9)
C9S 0.109(15) 0.021(7) 0.064(12) -0.021(7) -0.025(11) 0.007(8)
C10S 0.16(3) 0.08(2) 0.30(6) -0.05(3) -0.10(3) -0.01(2)

loop_
_atom_type_symbol
_atom_type_description
_atom_type_scat_dispersion_real
_atom_type_scat_dispersion_imag
_atom_type_scat_source
C C 0.0033 0.0016 'International Tables Vol C Tables 4.2.6.8 and 6.1.1.4'
H H 0.0000 0.0000 'International Tables Vol C Tables 4.2.6.8 and 6.1.1.4'
Cd Cd -0.8075 1.2024 'International Tables Vol C Tables 4.2.6.8 and 6.1.1.4'
O O 0.0106 0.0060 'International Tables Vol C Tables 4.2.6.8 and 6.1.1.4'
N N 0.0061 0.0033 'International Tables Vol C Tables 4.2.6.8 and 6.1.1.4'

loop_
_geom_angle_atom_site_label_1
_geom_angle_atom_site_label_2
_geom_angle_atom_site_label_3
_geom_angle
_geom_angle_site_symmetry_1
_geom_angle_site_symmetry_3
_geom_angle_publ_flag
O14 Cd1 O1S 90.3(4) . . ?
O14 Cd1 O18 101.6(3) . 1_545 ?
O1S Cd1 O18 88.9(3) . 1_545 ?
O14 Cd1 O16 95.2(3) . 3_544 ?
O1S Cd1 O16 173.7(3) . 3_544 ?
O18 Cd1 O16 92.9(3) 1_545 3_544 ?
O14 Cd1 O4 170.1(3) . . ?
O1S Cd1 O4 85.9(4) . . ?
O18 Cd1 O4 87.5(3) 1_545 . ?
O16 Cd1 O4 88.2(3) 3_544 . ?
O14 Cd1 O7 86.3(3) . 1_565 ?
O1S Cd1 O7 82.3(3) . 1_565 ?
O18 Cd1 O7 168.3(3) 1_545 1_565 ?
O16 Cd1 O7 95.0(3) 3_544 1_565 ?
O4 Cd1 O7 84.2(3) . 1_565 ?
O8 Cd2 O5 107.3(3) 3_564 4_565 ?
O8 Cd2 O6 96.8(3) 3_564 4 ?
O5 Cd2 O6 153.7(4) 4_565 4 ?
O8 Cd2 O7 150.9(3) 3_564 4 ?
O5 Cd2 O7 101.4(3) 4_565 4 ?
O6 Cd2 O7 56.3(3) 4 4 ?
O8 Cd2 O15 86.9(3) 3_564 2_674 ?
O5 Cd2 O15 103.5(3) 4_565 2_674 ?
O6 Cd2 O15 87.9(3) 4 2_674 ?
O7 Cd2 O15 81.5(3) 4 2_674 ?
O8 Cd2 O17 90.8(3) 3_564 . ?
O5 Cd2 O17 71.3(3) 4_565 . ?
O6 Cd2 O17 98.5(3) 4 . ?
O7 Cd2 O17 103.2(3) 4 . ?
O15 Cd2 O17 173.4(3) 2_674 . ?
O8 Cd2 C9 123.1(4) 3_564 4 ?
O5 Cd2 C9 129.6(4) 4_565 4 ?
O6 Cd2 C9 27.7(3) 4 4 ?
O7 Cd2 C9 28.8(3) 4 4 ?
O15 Cd2 C9 81.9(3) 2_674 4 ?
O17 Cd2 C9 104.5(3) . 4 ?
O13 Cd3 O9 157.7(3) . 3_554 ?
O13 Cd3 O2S 80.9(4) . . ?
O9 Cd3 O2S 82.7(4) 3_554 . ?
O13 Cd3 O17 105.1(3) . 1_545 ?
O9 Cd3 O17 89.8(3) 3_554 1_545 ?
O2S Cd3 O17 171.2(4) . 1_545 ?
O13 Cd3 O16 101.8(3) . 3_544 ?
O9 Cd3 O16 93.3(3) 3_554 3_544 ?
O2S Cd3 O16 90.4(3) . 3_544 ?
O17 Cd3 O16 94.6(3) 1_545 3_544 ?
O13 Cd3 O5 89.4(3) . 4 ?
O9 Cd3 O5 79.3(3) 3_554 4 ?
O2S Cd3 O5 101.9(4) . 4 ?
O17 Cd3 O5 72.2(3) 1_545 4 ?
O16 Cd3 O5 164.6(3) 3_544 4 ?
C6 O4 Cd1 142.3(8) . . ?
C6 O5 Cd2 114.6(7) . 4_465 ?
C6 O5 Cd3 144.5(7) . 4_455 ?
Cd2 O5 Cd3 99.5(3) 4_465 4_455 ?
C9 O6 Cd2 91.8(7) . 4_455 ?
C9 O7 Cd2 89.1(7) . 4_455 ?
C9 O7 Cd1 134.8(7) . 1_545 ?
Cd2 O7 Cd1 109.4(3) 4_455 1_545 ?
C12 O8 Cd2 118.1(9) . 3_535 ?
C12 O9 Cd3 142.8(8) . 3_545 ?
C18 O13 Cd3 128.9(7) . . ?
C18 O14 Cd1 135.0(7) . . ?
C24 O15 Cd2 152.4(9) . 2_675 ?
C24 O16 Cd1 122.8(7) . 3 ?
C24 O16 Cd3 136.2(7) . 3 ?
Cd1 O16 Cd3 101.1(3) 3 3 ?
C21 O17 Cd3 125.9(7) . 1_565 ?
C21 O17 Cd2 136.5(7) . . ?
Cd3 O17 Cd2 96.3(3) 1_565 . ?
C21 O18 Cd1 143.1(8) . 1_565 ?
C1S O1S Cd1 118.7(10) . . ?
C6S O2S Cd3 130.3(9) . . ?
C3 N1 C1 122.9(11) . . ?
C3 N1 C4 120.3(11) . . ?
C1 N1 C4 116.7(10) . . ?
C2 N2 C1 122.6(11) . . ?
C2 N2 C7 119.1(11) . . ?
C1 N2 C7 118.1(11) . . ?
C2 N3 C3 123.7(10) . . ?
C2 N3 C10 116.7(11) . . ?
C3 N3 C10 118.4(11) . . ?
C15 N4 C13 125.0(10) . . ?
C15 N4 C16 117.9(10) . . ?
C13 N4 C16 117.0(10) . . ?
C14 N5 C15 122.9(10) . . ?
C14 N5 C19 117.1(10) . . ?
C15 N5 C19 120.0(9) . . ?
C13 N6 C14 122.8(10) . . ?
C13 N6 C22 119.1(10) . . ?
C14 N6 C22 117.3(10) . . ?
C1S N1S C4S 118.9(18) . . ?
C1S N1S C2S 117.5(14) . . ?
C4S N1S C2S 123.6(17) . . ?
C6S N2S C7S 122.0(14) . . ?
C6S N2S C9S 118.3(14) . . ?
C7S N2S C9S 119.0(13) . . ?
O1 C1 N2 121.5(12) . . ?
O1 C1 N1 122.6(13) . . ?
N2 C1 N1 115.8(12) . . ?
O2 C2 N3 122.6(12) . . ?
O2 C2 N2 119.7(12) . . ?
N3 C2 N2 117.5(11) . . ?
O3 C3 N1 121.7(12) . . ?
O3 C3 N3 122.3(12) . . ?
N1 C3 N3 116.0(11) . . ?
N1 C4 C5 110.4(9) . . ?
C6 C5 C4 107.8(9) . . ?
O4 C6 O5 121.8(11) . . ?
O4 C6 C5 121.1(11) . . ?
O5 C6 C5 117.0(10) . . ?
N2 C7 C8 112.0(10) . . ?
C7 C8 C9 108.4(9) . . ?
O6 C9 O7 122.2(10) . . ?
O6 C9 C8 119.0(10) . . ?
O7 C9 C8 118.7(10) . . ?
O6 C9 Cd2 60.6(6) . 4_455 ?
O7 C9 Cd2 62.1(6) . 4_455 ?
C8 C9 Cd2 176.3(9) . 4_455 ?
N3 C10 C11 113.2(10) . . ?
C12 C11 C10 104.1(10) . . ?
O8 C12 O9 125.2(12) . . ?
O8 C12 C11 117.3(12) . . ?
O9 C12 C11 117.1(11) . . ?
O10 C13 N4 122.3(12) . . ?
O10 C13 N6 122.1(11) . . ?
N4 C13 N6 115.6(10) . . ?
O11 C14 N5 123.7(12) . . ?
O11 C14 N6 120.1(12) . . ?
N5 C14 N6 116.3(10) . . ?
O12 C15 N4 123.0(11) . . ?
O12 C15 N5 120.5(11) . . ?
N4 C15 N5 116.6(10) . . ?
N4 C16 C17 110.2(9) . . ?
C18 C17 C16 114.8(10) . . ?
O13 C18 O14 126.8(10) . . ?
O13 C18 C17 117.6(10) . . ?
O14 C18 C17 115.6(10) . . ?
N5 C19 C20 112.8(9) . . ?
C19 C20 C21 112.2(9) . . ?
O18 C21 O17 123.0(10) . . ?
O18 C21 C20 119.2(10) . . ?
O17 C21 C20 117.7(9) . . ?
N6 C22 C23 112.9(10) . . ?
C24 C23 C22 113.4(10) . . ?
O15 C24 O16 124.5(11) . . ?
O15 C24 C23 119.5(11) . . ?
O16 C24 C23 115.9(9) . . ?
O1S C1S N1S 123.9(16) . . ?
C3S C2S N1S 109.7(16) . . ?
N1S C4S C5S 119.6(19) . . ?
O2S C6S N2S 123.2(14) . . ?
N2S C7S C8S 114.8(16) . . ?
C10S C9S N2S 111(2) . . ?

loop_
_geom_bond_atom_site_label_1
_geom_bond_atom_site_label_2
_geom_bond_distance
_geom_bond_site_symmetry_2
_geom_bond_publ_flag
Cd1 O14 2.229(8) . ?
Cd1 O1S 2.244(9) . ?
Cd1 O18 2.257(7) 1_545 ?
Cd1 O16 2.257(8) 3_544 ?
Cd1 O4 2.281(7) . ?
Cd1 O7 2.343(7) 1_565 ?
Cd2 O8 2.182(9) 3_564 ?
Cd2 O5 2.235(8) 4_565 ?
Cd2 O6 2.305(8) 4 ?
Cd2 O7 2.338(8) 4 ?
Cd2 O15 2.349(8) 2_674 ?
Cd2 O17 2.450(8) . ?
Cd2 C9 2.645(11) 4 ?
Cd3 O13 2.212(8) . ?
Cd3 O9 2.252(9) 3_554 ?
Cd3 O2S 2.269(10) . ?
Cd3 O17 2.270(8) 1_545 ?
Cd3 O16 2.336(7) 3_544 ?
Cd3 O5 2.374(8) 4 ?
O1 C1 1.190(17) . ?
O2 C2 1.222(15) . ?
O3 C3 1.201(15) . ?
O4 C6 1.229(14) . ?
O5 C6 1.281(15) . ?
O5 Cd2 2.235(8) 4_465 ?
O5 Cd3 2.374(8) 4_455 ?
O6 C9 1.228(14) . ?
O6 Cd2 2.305(7) 4_455 ?
O7 C9 1.274(14) . ?
O7 Cd2 2.338(8) 4_455 ?
O7 Cd1 2.343(7) 1_545 ?
O8 C12 1.215(15) . ?
O8 Cd2 2.182(9) 3_535 ?
O9 C12 1.270(15) . ?
O9 Cd3 2.252(9) 3_545 ?
O10 C13 1.221(15) . ?
O11 C14 1.184(15) . ?
O12 C15 1.225(15) . ?
O13 C18 1.241(14) . ?
O14 C18 1.245(15) . ?
O15 C24 1.208(13) . ?
O15 Cd2 2.349(8) 2_675 ?
O16 C24 1.301(14) . ?
O16 Cd1 2.257(8) 3 ?
O16 Cd3 2.336(7) 3 ?
O17 C21 1.296(14) . ?
O17 Cd3 2.270(8) 1_565 ?
O18 C21 1.236(13) . ?
O18 Cd1 2.257(7) 1_565 ?
O1S C1S 1.222(18) . ?
O2S C6S 1.243(18) . ?
N1 C3 1.367(16) . ?
N1 C1 1.417(15) . ?
N1 C4 1.468(15) . ?
N2 C2 1.381(16) . ?
N2 C1 1.388(16) . ?
N2 C7 1.451(15) . ?
N3 C2 1.348(16) . ?
N3 C3 1.405(16) . ?
N3 C10 1.465(15) . ?
N4 C15 1.353(15) . ?
N4 C13 1.380(15) . ?
N4 C16 1.513(15) . ?
N5 C14 1.360(15) . ?
N5 C15 1.415(15) . ?
N5 C19 1.440(14) . ?
N6 C13 1.386(16) . ?
N6 C14 1.422(15) . ?
N6 C22 1.453(15) . ?
N1S C1S 1.36(2) . ?
N1S C4S 1.44(2) . ?
N1S C2S 1.49(2) . ?
N2S C6S 1.316(16) . ?
N2S C7S 1.455(19) . ?
N2S C9S 1.47(2) . ?
C4 C5 1.513(15) . ?
C5 C6 1.511(16) . ?
C7 C8 1.487(16) . ?
C8 C9 1.558(17) . ?
C9 Cd2 2.645(11) 4_455 ?
C10 C11 1.543(17) . ?
C11 C12 1.517(17) . ?
C16 C17 1.525(17) . ?
C17 C18 1.510(14) . ?
C19 C20 1.514(15) . ?
C20 C21 1.536(15) . ?
C22 C23 1.512(18) . ?
C23 C24 1.503(18) . ?
C2S C3S 1.47(3) . ?
C4S C5S 1.46(3) . ?
C7S C8S 1.51(2) . ?
C9S C10S 1.44(3) . ?
